data_7054527
loop_
_publ_author_name
'Cervantes, Ruy'
'Tiburcio, Jorge'
'Torrens, Hugo'

_publ_section_title
;
 cis and trans influences on [Pt(SRF)(triphos)]+complexes (SRF=
 polyfluorobenzothiolate)
;
_journal_issue 1
_journal_name_full 'New J. Chem.'
_journal_page_first 631
_journal_paper_doi 10.1039/C4NJ01686F
_journal_volume 39
_journal_year 2015
_chemical_compound_source 'synthesis as described'
_chemical_formula_moiety 'C40 H38 P3 Pt1 S1, C1 F3 O3 S1'
_chemical_formula_sum 'C41 H38 F3 O3 P3 Pt S2'
_chemical_formula_weight 987.83
_chemical_name_common '[Pt(SC6H5)(triphos)][OTf]'
_chemical_name_systematic 'Platinum-triphos-SC6H5 Triflate'
_space_group_IT_number 14
_symmetry_cell_setting monoclinic
_symmetry_Int_Tables_number 14
_symmetry_space_group_name_Hall '-P 2yn'
_symmetry_space_group_name_H-M 'P 1 21/n 1'
_atom_sites_solution_hydrogens geom
_atom_sites_solution_primary direct
_atom_sites_solution_secondary difmap
_audit_creation_method SHELXL-97
_cell_angle_alpha 90.00
_cell_angle_beta 93.7440(10)
_cell_angle_gamma 90.00
_cell_formula_units_Z 4
_cell_length_a 10.2751(3)
_cell_length_b 19.9018(7)
_cell_length_c 19.3686(8)
_cell_measurement_reflns_used 26092
_cell_measurement_temperature 293(2)
_cell_measurement_theta_max 27.485
_cell_measurement_theta_min 2.546
_cell_volume 3952.3(2)
_computing_cell_refinement 'HKL Scalepack (Otwinowski & Minor 1997)'
_computing_data_collection 'Collect (Nonius BV, 1997-2000)'
_computing_data_reduction
;
HKL Denzo and Scalepack (Otwinowski & Minor 1997)
;
_computing_molecular_graphics 'Bruker SHELXTL XP'
_computing_publication_material 'Bruker SHELXTL XCIF'
_computing_structure_refinement 'SHELXL-97 (Sheldrick, 1997)'
_computing_structure_solution 'SHELXS-97 (Sheldrick, 1990)'
_diffrn_ambient_temperature 293(2)
_diffrn_detector_area_resol_mean 9
_diffrn_measured_fraction_theta_full 0.917
_diffrn_measured_fraction_theta_max 0.917
_diffrn_measurement_device_type '95mm CCD camera on \k-goniostat'
_diffrn_measurement_method 'CCD rotation images, thick slices'
_diffrn_radiation_monochromator graphite
_diffrn_radiation_source 'fine-focus sealed tube'
_diffrn_radiation_type MoK\a
_diffrn_radiation_wavelength 0.71073
_diffrn_reflns_av_R_equivalents 0.0790
_diffrn_reflns_av_sigmaI/netI 0.1104
_diffrn_reflns_limit_h_max 11
_diffrn_reflns_limit_h_min -12
_diffrn_reflns_limit_k_max 23
_diffrn_reflns_limit_k_min -19
_diffrn_reflns_limit_l_max 23
_diffrn_reflns_limit_l_min -14
_diffrn_reflns_number 13735
_diffrn_reflns_theta_full 25.00
_diffrn_reflns_theta_max 25.00
_diffrn_reflns_theta_min 2.94
_exptl_absorpt_coefficient_mu 3.830
_exptl_absorpt_correction_T_max 0.5030
_exptl_absorpt_correction_T_min 0.3438
_exptl_absorpt_correction_type multi-scan
_exptl_absorpt_process_details SADABS
_exptl_crystal_colour yellow
_exptl_crystal_density_diffrn 1.660
_exptl_crystal_density_method 'not measured'
_exptl_crystal_description block
_exptl_crystal_F_000 1960
_exptl_crystal_recrystallization_method 'Re-crystallisation from solvent: acetone'
_exptl_crystal_size_max 0.45
_exptl_crystal_size_mid 0.32
_exptl_crystal_size_min 0.21
_refine_diff_density_max 2.257
_refine_diff_density_min -1.090
_refine_diff_density_rms 0.204
_refine_ls_extinction_method none
_refine_ls_goodness_of_fit_ref 1.066
_refine_ls_hydrogen_treatment mixed
_refine_ls_matrix_type full
_refine_ls_number_parameters 424
_refine_ls_number_reflns 6381
_refine_ls_number_restraints 0
_refine_ls_restrained_S_all 1.066
_refine_ls_R_factor_all 0.1106
_refine_ls_R_factor_gt 0.0660
_refine_ls_shift/su_max 0.000
_refine_ls_shift/su_mean 0.000
_refine_ls_structure_factor_coef Fsqd
_refine_ls_weighting_details 'calc w=1/[\s^2^(Fo^2^)+(0.1309P)^2^+1.6521P] where P=(Fo^2^+2Fc^2^)/3'
_refine_ls_weighting_scheme calc
_refine_ls_wR_factor_gt 0.1774
_refine_ls_wR_factor_ref 0.2267
_reflns_number_gt 4248
_reflns_number_total 6381
_reflns_threshold_expression >2sigma(I)
_cod_data_source_file c4nj01686f2.cif
_cod_data_source_block jtk65
_cod_depositor_comments 'Adding full bibliography for 7054526--7054528.cif.'
_cod_original_sg_symbol_H-M 'P 21/n'
_cod_database_code 7054527

loop_
_symmetry_equiv_pos_as_xyz
'x, y, z'
'-x+1/2, y+1/2, -z+1/2'
'-x, -y, -z'
'x-1/2, -y-1/2, z-1/2'

loop_
_atom_site_label
_atom_site_type_symbol
_atom_site_fract_x
_atom_site_fract_y
_atom_site_fract_z
_atom_site_U_iso_or_equiv
_atom_site_adp_type
_atom_site_occupancy
_atom_site_symmetry_multiplicity
_atom_site_calc_flag
_atom_site_refinement_flags
Pt1 Pt 0.21656(5) 0.09204(2) 0.24069(2) 0.0440(2) Uani 1 1 d .
S1 S 0.1386(6) 0.0771(3) 0.3510(3) 0.116(2) Uani 1 1 d .
S2 S 0.6488(5) 0.1157(2) 0.9433(2) 0.0767(12) Uani 1 1 d .
P1 P 0.4233(3) 0.07557(17) 0.28995(17) 0.0471(8) Uani 1 1 d .
P2 P 0.3207(3) 0.11926(17) 0.14672(16) 0.0448(8) Uani 1 1 d .
P3 P 0.0304(3) 0.09873(15) 0.16550(18) 0.0483(8) Uani 1 1 d .
F1 F 0.4833(16) 0.1850(11) 0.8733(12) 0.243(12) Uani 1 1 d .
F2 F 0.604(2) 0.2427(7) 0.9388(9) 0.214(11) Uani 1 1 d .
F3 F 0.6688(15) 0.2055(6) 0.8477(6) 0.142(5) Uani 1 1 d .
O1 O 0.560(2) 0.1076(7) 0.9918(8) 0.141(7) Uani 1 1 d .
O2 O 0.6454(16) 0.0670(6) 0.8915(7) 0.115(5) Uani 1 1 d .
O3 O 0.7832(16) 0.1314(8) 0.9678(8) 0.146(6) Uani 1 1 d .
C1 C -0.0023(12) 0.0383(6) 0.3653(8) 0.095(5) Uiso 1 1 d G
C2 C -0.0452(17) 0.0450(7) 0.4315(8) 0.139(8) Uiso 1 1 d G
H2A H -0.0020 0.0738 0.4631 0.167 Uiso 1 1 calc R
C3 C -0.1527(19) 0.0086(9) 0.4505(8) 0.204(13) Uiso 1 1 d G
H3A H -0.1814 0.0131 0.4948 0.245 Uiso 1 1 calc R
C4 C -0.2172(14) -0.0345(8) 0.4032(11) 0.171(11) Uiso 1 1 d G
H4A H -0.2892 -0.0588 0.4159 0.205 Uiso 1 1 calc R
C5 C -0.1743(15) -0.0411(7) 0.3370(9) 0.154(9) Uiso 1 1 d G
H5A H -0.2175 -0.0699 0.3054 0.184 Uiso 1 1 calc R
C6 C -0.0668(15) -0.0048(7) 0.3180(6) 0.132(8) Uiso 1 1 d G
H6A H -0.0381 -0.0092 0.2737 0.158 Uiso 1 1 calc R
C7 C 0.4436(13) -0.0069(6) 0.3265(7) 0.056(3) Uani 1 1 d .
C8 C 0.4709(18) -0.0623(8) 0.2857(8) 0.086(5) Uani 1 1 d .
H8A H 0.4776 -0.0560 0.2385 0.103 Uiso 1 1 calc R
C9 C 0.4881(19) -0.1249(9) 0.3124(10) 0.090(5) Uani 1 1 d .
H9A H 0.5090 -0.1606 0.2841 0.108 Uiso 1 1 calc R
C10 C 0.4739(17) -0.1351(8) 0.3833(11) 0.091(6) Uani 1 1 d .
H10A H 0.4874 -0.1776 0.4024 0.109 Uiso 1 1 calc R
C11 C 0.439(2) -0.0814(8) 0.4254(9) 0.086(5) Uani 1 1 d .
H11A H 0.4247 -0.0878 0.4718 0.103 Uiso 1 1 calc R
C12 C 0.4282(15) -0.0195(7) 0.3953(7) 0.066(4) Uani 1 1 d .
H12A H 0.4089 0.0167 0.4233 0.079 Uiso 1 1 calc R
C13 C 0.4924(14) 0.1318(6) 0.3583(6) 0.054(3) Uani 1 1 d .
C14 C 0.4115(17) 0.1809(7) 0.3822(8) 0.075(5) Uani 1 1 d .
H14A H 0.3237 0.1847 0.3678 0.090 Uiso 1 1 calc R
C15 C 0.477(2) 0.2260(9) 0.4319(10) 0.107(7) Uani 1 1 d .
H15A H 0.4295 0.2601 0.4511 0.128 Uiso 1 1 calc R
C16 C 0.604(2) 0.2203(9) 0.4510(10) 0.101(7) Uani 1 1 d .
H16A H 0.6413 0.2506 0.4831 0.121 Uiso 1 1 calc R
C17 C 0.6813(19) 0.1716(10) 0.4253(9) 0.093(6) Uani 1 1 d .
H17A H 0.7697 0.1688 0.4387 0.112 Uiso 1 1 calc R
C18 C 0.6222(17) 0.1262(10) 0.3783(8) 0.084(5) Uani 1 1 d .
H18A H 0.6713 0.0918 0.3604 0.101 Uiso 1 1 calc R
C19 C 0.5419(12) 0.0857(6) 0.2211(7) 0.052(3) Uani 1 1 d .
H19A H 0.5821 0.1297 0.2254 0.063 Uiso 1 1 calc R
H19B H 0.6102 0.0523 0.2278 0.063 Uiso 1 1 calc R
C20 C 0.4770(14) 0.0783(7) 0.1499(7) 0.055(3) Uani 1 1 d .
H20A H 0.4659 0.0310 0.1387 0.067 Uiso 1 1 calc R
H20B H 0.5310 0.0983 0.1161 0.067 Uiso 1 1 calc R
C21 C 0.3483(13) 0.2066(7) 0.1385(7) 0.056(3) Uani 1 1 d .
C22 C 0.4011(13) 0.2337(7) 0.0809(7) 0.061(4) Uani 1 1 d .
H22A H 0.4220 0.2056 0.0449 0.073 Uiso 1 1 calc R
C23 C 0.4231(14) 0.3012(9) 0.0762(10) 0.079(5) Uani 1 1 d .
H23A H 0.4615 0.3178 0.0375 0.095 Uiso 1 1 calc R
C24 C 0.3899(16) 0.3456(8) 0.1272(14) 0.097(7) Uani 1 1 d .
H24A H 0.4037 0.3914 0.1217 0.116 Uiso 1 1 calc R
C25 C 0.337(2) 0.3223(9) 0.1862(13) 0.121(8) Uani 1 1 d .
H25A H 0.3156 0.3512 0.2215 0.145 Uiso 1 1 calc R
C26 C 0.3156(16) 0.2509(7) 0.1902(9) 0.073(4) Uani 1 1 d .
H26A H 0.2785 0.2337 0.2290 0.087 Uiso 1 1 calc R
C27 C 0.2169(16) 0.0945(6) 0.0718(7) 0.061(4) Uani 1 1 d .
H27A H 0.2524 0.1110 0.0298 0.073 Uiso 1 1 calc R
H27B H 0.2111 0.0459 0.0691 0.073 Uiso 1 1 calc R
C28 C 0.0875(13) 0.1236(7) 0.0796(6) 0.054(3) Uani 1 1 d .
H28A H 0.0266 0.1074 0.0429 0.065 Uiso 1 1 calc R
H28B H 0.0919 0.1721 0.0764 0.065 Uiso 1 1 calc R
C29 C -0.0514(8) 0.0192(4) 0.1480(5) 0.055(3) Uani 1 1 d G
C30 C 0.0216(7) -0.0395(5) 0.1547(6) 0.093(6) Uani 1 1 d G
H30A H 0.1102 -0.0374 0.1677 0.112 Uiso 1 1 calc R
C31 C -0.0379(10) -0.1014(4) 0.1419(7) 0.104(7) Uani 1 1 d G
H31A H 0.0109 -0.1407 0.1463 0.124 Uiso 1 1 calc R
C32 C -0.1704(10) -0.1046(4) 0.1224(6) 0.073(4) Uani 1 1 d G
H32A H -0.2102 -0.1460 0.1139 0.087 Uiso 1 1 calc R
C33 C -0.2434(7) -0.0458(5) 0.1158(6) 0.083(5) Uani 1 1 d G
H33A H -0.3321 -0.0480 0.1028 0.100 Uiso 1 1 calc R
C34 C -0.1839(8) 0.0160(4) 0.1286(5) 0.065(4) Uani 1 1 d G
H34A H -0.2328 0.0553 0.1241 0.079 Uiso 1 1 calc R
C35 C -0.0928(14) 0.1604(6) 0.1824(8) 0.062(4) Uani 1 1 d .
C36 C -0.1728(13) 0.1908(8) 0.1289(8) 0.067(4) Uani 1 1 d .
H36A H -0.1636 0.1784 0.0832 0.081 Uiso 1 1 calc R
C37 C -0.2631(15) 0.2380(7) 0.1432(11) 0.079(5) Uani 1 1 d .
H37A H -0.3123 0.2581 0.1069 0.095 Uiso 1 1 calc R
C38 C -0.2830(16) 0.2562(8) 0.2089(12) 0.083(5) Uani 1 1 d .
H38A H -0.3493 0.2860 0.2183 0.099 Uiso 1 1 calc R
C39 C -0.2018(15) 0.2294(7) 0.2622(9) 0.075(5) Uani 1 1 d .
H39A H -0.2105 0.2444 0.3071 0.090 Uiso 1 1 calc R
C40 C -0.1092(14) 0.1816(6) 0.2511(8) 0.060(4) Uani 1 1 d .
H40A H -0.0582 0.1635 0.2880 0.072 Uiso 1 1 calc R
C41 C 0.608(2) 0.1904(12) 0.9012(12) 0.104(6) Uani 1 1 d .

loop_
_atom_site_aniso_label
_atom_site_aniso_U_11
_atom_site_aniso_U_22
_atom_site_aniso_U_33
_atom_site_aniso_U_23
_atom_site_aniso_U_13
_atom_site_aniso_U_12
Pt1 0.0467(3) 0.0507(4) 0.0340(3) 0.0024(2) -0.0010(2) 0.0000(2)
S1 0.107(4) 0.175(5) 0.069(3) 0.042(3) 0.037(3) 0.025(4)
S2 0.108(4) 0.064(2) 0.058(2) -0.0023(19) 0.003(2) -0.012(2)
P1 0.0474(18) 0.0576(18) 0.0350(17) 0.0006(14) -0.0085(14) 0.0013(16)
P2 0.0484(19) 0.0513(18) 0.0341(17) 0.0047(14) -0.0013(14) -0.0017(15)
P3 0.046(2) 0.052(2) 0.046(2) 0.0010(14) -0.0061(15) -0.0008(14)
F1 0.110(12) 0.29(2) 0.33(3) 0.21(2) -0.015(14) 0.024(13)
F2 0.39(3) 0.086(9) 0.186(16) 0.003(9) 0.147(19) 0.044(12)
F3 0.194(14) 0.134(10) 0.102(9) 0.037(7) 0.034(9) -0.056(9)
O1 0.21(2) 0.128(11) 0.099(11) 0.023(8) 0.075(12) -0.008(11)
O2 0.163(14) 0.075(7) 0.105(10) -0.025(7) 0.007(9) -0.022(9)
O3 0.135(13) 0.155(12) 0.140(14) 0.006(11) -0.058(11) -0.025(11)
C7 0.056(8) 0.054(8) 0.056(9) -0.006(6) -0.016(7) -0.018(6)
C8 0.120(15) 0.068(10) 0.064(10) 0.002(8) -0.042(10) 0.028(10)
C9 0.116(15) 0.068(11) 0.085(14) -0.021(10) -0.009(11) -0.001(11)
C10 0.091(13) 0.057(10) 0.121(17) 0.022(11) -0.027(11) -0.019(9)
C11 0.119(16) 0.066(11) 0.071(11) 0.016(9) 0.003(10) -0.005(10)
C12 0.090(12) 0.056(9) 0.053(9) 0.008(7) 0.008(8) -0.002(8)
C13 0.071(9) 0.044(8) 0.045(8) 0.006(6) -0.016(7) -0.006(7)
C14 0.091(12) 0.050(8) 0.081(11) -0.007(8) -0.024(9) 0.015(8)
C15 0.15(2) 0.068(11) 0.094(14) -0.023(10) -0.031(14) 0.037(12)
C16 0.15(2) 0.076(12) 0.074(12) -0.003(10) -0.049(13) -0.047(13)
C17 0.096(14) 0.118(15) 0.063(11) -0.012(10) -0.008(10) -0.040(12)
C18 0.082(12) 0.111(13) 0.055(10) -0.003(9) -0.024(9) -0.009(11)
C19 0.034(7) 0.056(8) 0.065(9) -0.011(6) -0.005(6) -0.008(5)
C20 0.065(9) 0.058(8) 0.043(8) 0.001(6) 0.000(6) 0.013(7)
C21 0.049(8) 0.067(9) 0.052(8) 0.018(7) -0.002(6) 0.017(7)
C22 0.055(8) 0.072(10) 0.056(9) 0.020(7) -0.007(7) 0.000(7)
C23 0.051(9) 0.075(11) 0.113(15) 0.067(11) 0.014(9) 0.004(8)
C24 0.049(10) 0.053(11) 0.18(2) 0.018(13) -0.024(12) -0.015(8)
C25 0.16(2) 0.052(11) 0.15(2) -0.022(11) 0.036(18) -0.003(12)
C26 0.079(11) 0.051(8) 0.088(12) 0.009(7) 0.001(9) -0.006(7)
C27 0.086(12) 0.052(8) 0.044(8) -0.006(6) -0.003(7) -0.017(7)
C28 0.059(9) 0.058(8) 0.045(8) 0.014(6) 0.002(6) -0.013(7)
C29 0.057(9) 0.048(8) 0.061(9) -0.010(6) 0.005(7) 0.011(6)
C30 0.103(14) 0.076(11) 0.095(14) -0.012(10) -0.032(11) 0.003(11)
C31 0.079(13) 0.075(12) 0.16(2) -0.037(11) -0.004(13) 0.043(9)
C32 0.051(9) 0.068(10) 0.099(13) -0.015(8) 0.005(8) -0.017(7)
C33 0.062(10) 0.100(12) 0.089(12) -0.048(10) 0.019(9) -0.024(10)
C34 0.037(7) 0.063(9) 0.094(11) -0.013(8) -0.015(7) -0.007(6)
C35 0.062(9) 0.051(8) 0.073(10) -0.005(7) -0.004(8) -0.006(7)
C36 0.038(8) 0.086(10) 0.075(10) 0.005(8) -0.020(7) 0.007(7)
C37 0.049(9) 0.053(9) 0.131(16) 0.010(9) -0.021(9) 0.005(7)
C38 0.057(10) 0.070(11) 0.119(15) -0.021(11) -0.005(10) 0.018(8)
C39 0.071(11) 0.046(9) 0.110(14) -0.024(8) 0.030(10) -0.010(7)
C40 0.070(9) 0.045(7) 0.068(10) 0.009(7) 0.022(7) -0.001(7)
C41 0.097(16) 0.112(17) 0.107(17) 0.030(14) 0.035(13) -0.005(12)

loop_
_atom_type_symbol
_atom_type_description
_atom_type_scat_dispersion_real
_atom_type_scat_dispersion_imag
_atom_type_scat_source
C C 0.0033 0.0016 'International Tables Vol C Tables 4.2.6.8 and 6.1.1.4'
H H 0.0000 0.0000 'International Tables Vol C Tables 4.2.6.8 and 6.1.1.4'
F F 0.0171 0.0103 'International Tables Vol C Tables 4.2.6.8 and 6.1.1.4'
O O 0.0106 0.0060 'International Tables Vol C Tables 4.2.6.8 and 6.1.1.4'
P P 0.1023 0.0942 'International Tables Vol C Tables 4.2.6.8 and 6.1.1.4'
Pt Pt -1.7033 8.3905 'International Tables Vol C Tables 4.2.6.8 and 6.1.1.4'
S S 0.1246 0.1234 'International Tables Vol C Tables 4.2.6.8 and 6.1.1.4'

loop_
_geom_angle_atom_site_label_1
_geom_angle_atom_site_label_2
_geom_angle_atom_site_label_3
_geom_angle
P2 Pt1 P1 83.91(12)
P2 Pt1 P3 83.93(12)
P1 Pt1 P3 165.35(13)
P2 Pt1 S1 168.6(2)
P1 Pt1 S1 88.01(19)
P3 Pt1 S1 105.11(19)
C1 S1 Pt1 123.8(7)
O1 S2 O2 115.4(10)
O1 S2 O3 117.5(12)
O2 S2 O3 111.1(10)
O1 S2 C41 106.0(10)
O2 S2 C41 105.3(11)
O3 S2 C41 99.3(11)
C7 P1 C13 104.1(6)
C7 P1 C19 108.3(6)
C13 P1 C19 102.0(6)
C7 P1 Pt1 112.0(4)
C13 P1 Pt1 121.0(5)
C19 P1 Pt1 108.4(4)
C21 P2 C20 107.5(7)
C21 P2 C27 106.5(6)
C20 P2 C27 112.4(7)
C21 P2 Pt1 113.5(5)
C20 P2 Pt1 109.6(5)
C27 P2 Pt1 107.3(5)
C35 P3 C29 107.7(5)
C35 P3 C28 104.2(7)
C29 P3 C28 103.5(6)
C35 P3 Pt1 118.8(5)
C29 P3 Pt1 114.7(3)
C28 P3 Pt1 106.2(4)
C2 C1 C6 120.0
C2 C1 S1 115.9(11)
C6 C1 S1 123.7(11)
C1 C2 C3 120.0
C1 C2 H2A 120.0
C3 C2 H2A 120.0
C2 C3 C4 120.0
C2 C3 H3A 120.0
C4 C3 H3A 120.0
C5 C4 C3 120.0
C5 C4 H4A 120.0
C3 C4 H4A 120.0
C4 C5 C6 120.0
C4 C5 H5A 120.0
C6 C5 H5A 120.0
C5 C6 C1 120.0
C5 C6 H6A 120.0
C1 C6 H6A 120.0
C12 C7 C8 116.4(13)
C12 C7 P1 122.1(11)
C8 C7 P1 121.5(11)
C9 C8 C7 122.5(15)
C9 C8 H8A 118.8
C7 C8 H8A 118.8
C8 C9 C10 119.0(16)
C8 C9 H9A 120.5
C10 C9 H9A 120.5
C11 C10 C9 120.3(15)
C11 C10 H10A 119.9
C9 C10 H10A 119.9
C12 C11 C10 117.2(16)
C12 C11 H11A 121.4
C10 C11 H11A 121.4
C11 C12 C7 124.5(15)
C11 C12 H12A 117.7
C7 C12 H12A 117.7
C18 C13 C14 123.9(14)
C18 C13 P1 118.5(12)
C14 C13 P1 117.3(11)
C13 C14 C15 113.3(15)
C13 C14 H14A 123.3
C15 C14 H14A 123.3
C16 C15 C14 122.3(17)
C16 C15 H15A 118.8
C14 C15 H15A 118.8
C15 C16 C17 122.6(17)
C15 C16 H16A 118.7
C17 C16 H16A 118.7
C16 C17 C18 117.3(18)
C16 C17 H17A 121.3
C18 C17 H17A 121.3
C13 C18 C17 120.5(18)
C13 C18 H18A 119.8
C17 C18 H18A 119.8
C20 C19 P1 111.9(9)
C20 C19 H19A 109.2
P1 C19 H19A 109.2
C20 C19 H19B 109.2
P1 C19 H19B 109.2
H19A C19 H19B 107.9
C19 C20 P2 109.2(9)
C19 C20 H20A 109.8
P2 C20 H20A 109.8
C19 C20 H20B 109.8
P2 C20 H20B 109.8
H20A C20 H20B 108.3
C22 C21 C26 117.4(13)
C22 C21 P2 122.0(11)
C26 C21 P2 120.6(11)
C23 C22 C21 120.9(15)
C23 C22 H22A 119.6
C21 C22 H22A 119.6
C22 C23 C24 122.0(15)
C22 C23 H23A 119.0
C24 C23 H23A 119.0
C25 C24 C23 120.4(16)
C25 C24 H24A 119.8
C23 C24 H24A 119.8
C24 C25 C26 116.5(18)
C24 C25 H25A 121.8
C26 C25 H25A 121.8
C21 C26 C25 122.8(16)
C21 C26 H26A 118.6
C25 C26 H26A 118.6
C28 C27 P2 107.5(9)
C28 C27 H27A 110.2
P2 C27 H27A 110.2
C28 C27 H27B 110.2
P2 C27 H27B 110.2
H27A C27 H27B 108.5
C27 C28 P3 109.1(9)
C27 C28 H28A 109.9
P3 C28 H28A 109.9
C27 C28 H28B 109.9
P3 C28 H28B 109.9
H28A C28 H28B 108.3
C30 C29 C34 120.0
C30 C29 P3 118.4(5)
C34 C29 P3 121.6(5)
C29 C30 C31 120.0
C29 C30 H30A 120.0
C31 C30 H30A 120.0
C32 C31 C30 120.0
C32 C31 H31A 120.0
C30 C31 H31A 120.0
C33 C32 C31 120.0
C33 C32 H32A 120.0
C31 C32 H32A 120.0
C34 C33 C32 120.0
C34 C33 H33A 120.0
C32 C33 H33A 120.0
C33 C34 C29 120.0
C33 C34 H34A 120.0
C29 C34 H34A 120.0
C36 C35 C40 117.4(14)
C36 C35 P3 122.5(12)
C40 C35 P3 120.0(11)
C37 C36 C35 121.1(16)
C37 C36 H36A 119.5
C35 C36 H36A 119.5
C38 C37 C36 121.7(16)
C38 C37 H37A 119.2
C36 C37 H37A 119.2
C37 C38 C39 118.3(15)
C37 C38 H38A 120.9
C39 C38 H38A 120.9
C40 C39 C38 122.7(16)
C40 C39 H39A 118.7
C38 C39 H39A 118.7
C39 C40 C35 118.7(14)
C39 C40 H40A 120.7
C35 C40 H40A 120.7
F3 C41 F2 107.9(19)
F3 C41 F1 101(2)
F2 C41 F1 103(2)
F3 C41 S2 118.0(17)
F2 C41 S2 116.6(18)
F1 C41 S2 108.0(16)

loop_
_geom_bond_atom_site_label_1
_geom_bond_atom_site_label_2
_geom_bond_distance
Pt1 P2 2.237(3)
Pt1 P1 2.294(3)
Pt1 P3 2.331(4)
Pt1 S1 2.348(5)
S1 C1 1.680(13)
S2 O1 1.362(14)
S2 O2 1.393(12)
S2 O3 1.465(15)
S2 C41 1.73(2)
P1 C7 1.793(13)
P1 C13 1.840(13)
P1 C19 1.875(13)
P2 C21 1.770(14)
P2 C20 1.799(14)
P2 C27 1.812(14)
P3 C35 1.808(14)
P3 C29 1.814(7)
P3 C28 1.867(12)
F1 C41 1.37(3)
F2 C41 1.27(3)
F3 C41 1.28(2)
C1 C2 1.3900
C1 C6 1.3900
C2 C3 1.3900
C2 H2A 0.9300
C3 C4 1.3900
C3 H3A 0.9300
C4 C5 1.3900
C4 H4A 0.9300
C5 C6 1.3900
C5 H5A 0.9300
C6 H6A 0.9300
C7 C12 1.376(18)
C7 C8 1.395(19)
C8 C9 1.36(2)
C8 H8A 0.9300
C9 C10 1.41(2)
C9 H9A 0.9300
C10 C11 1.40(2)
C10 H10A 0.9300
C11 C12 1.365(19)
C11 H11A 0.9300
C12 H12A 0.9300
C13 C18 1.37(2)
C13 C14 1.382(19)
C14 C15 1.45(2)
C14 H14A 0.9300
C15 C16 1.34(3)
C15 H15A 0.9300
C16 C17 1.37(3)
C16 H16A 0.9300
C17 C18 1.39(2)
C17 H17A 0.9300
C18 H18A 0.9300
C19 C20 1.500(18)
C19 H19A 0.9700
C19 H19B 0.9700
C20 H20A 0.9700
C20 H20B 0.9700
C21 C22 1.381(18)
C21 C26 1.393(19)
C22 C23 1.37(2)
C22 H22A 0.9300
C23 C24 1.38(3)
C23 H23A 0.9300
C24 C25 1.38(3)
C24 H24A 0.9300
C25 C26 1.44(2)
C25 H25A 0.9300
C26 H26A 0.9300
C27 C28 1.47(2)
C27 H27A 0.9700
C27 H27B 0.9700
C28 H28A 0.9700
C28 H28B 0.9700
C29 C30 1.3900
C29 C34 1.3900
C30 C31 1.3900
C30 H30A 0.9300
C31 C32 1.3900
C31 H31A 0.9300
C32 C33 1.3900
C32 H32A 0.9300
C33 C34 1.3900
C33 H33A 0.9300
C34 H34A 0.9300
C35 C36 1.417(19)
C35 C40 1.417(18)
C36 C37 1.36(2)
C36 H36A 0.9300
C37 C38 1.35(2)
C37 H37A 0.9300
C38 C39 1.39(2)
C38 H38A 0.9300
C39 C40 1.371(19)
C39 H39A 0.9300
C40 H40A 0.9300

loop_
_geom_torsion_atom_site_label_1
_geom_torsion_atom_site_label_2
_geom_torsion_atom_site_label_3
_geom_torsion_atom_site_label_4
_geom_torsion
P2 Pt1 S1 C1 171.3(8)
P1 Pt1 S1 C1 -143.7(7)
P3 Pt1 S1 C1 29.7(7)
P2 Pt1 P1 C7 -125.3(5)
P3 Pt1 P1 C7 -91.2(7)
S1 Pt1 P1 C7 62.8(5)
P2 Pt1 P1 C13 111.3(5)
P3 Pt1 P1 C13 145.4(6)
S1 Pt1 P1 C13 -60.6(5)
P2 Pt1 P1 C19 -5.8(4)
P3 Pt1 P1 C19 28.3(7)
S1 Pt1 P1 C19 -177.7(4)
P1 Pt1 P2 C21 -94.5(5)
P3 Pt1 P2 C21 93.7(5)
S1 Pt1 P2 C21 -49.1(10)
P1 Pt1 P2 C20 25.8(5)
P3 Pt1 P2 C20 -146.1(5)
S1 Pt1 P2 C20 71.1(9)
P1 Pt1 P2 C27 148.1(5)
P3 Pt1 P2 C27 -23.7(5)
S1 Pt1 P2 C27 -166.6(9)
P2 Pt1 P3 C35 -118.2(5)
P1 Pt1 P3 C35 -152.2(6)
S1 Pt1 P3 C35 54.7(6)
P2 Pt1 P3 C29 112.4(4)
P1 Pt1 P3 C29 78.3(6)
S1 Pt1 P3 C29 -74.7(4)
P2 Pt1 P3 C28 -1.3(5)
P1 Pt1 P3 C28 -35.3(7)
S1 Pt1 P3 C28 171.6(5)
Pt1 S1 C1 C2 -168.3(6)
Pt1 S1 C1 C6 19.1(11)
C6 C1 C2 C3 0.0
S1 C1 C2 C3 -172.9(11)
C1 C2 C3 C4 0.0
C2 C3 C4 C5 0.0
C3 C4 C5 C6 0.0
C4 C5 C6 C1 0.0
C2 C1 C6 C5 0.0
S1 C1 C6 C5 172.3(12)
C13 P1 C7 C12 37.5(14)
C19 P1 C7 C12 145.5(12)
Pt1 P1 C7 C12 -95.0(12)
C13 P1 C7 C8 -145.0(13)
C19 P1 C7 C8 -37.1(14)
Pt1 P1 C7 C8 82.5(13)
C12 C7 C8 C9 -3(2)
P1 C7 C8 C9 179.2(13)
C7 C8 C9 C10 2(3)
C8 C9 C10 C11 1(3)
C9 C10 C11 C12 -4(3)
C10 C11 C12 C7 3(3)
C8 C7 C12 C11 1(2)
P1 C7 C12 C11 178.3(15)
C7 P1 C13 C18 62.9(13)
C19 P1 C13 C18 -49.7(13)
Pt1 P1 C13 C18 -170.1(10)
C7 P1 C13 C14 -122.3(12)
C19 P1 C13 C14 125.1(12)
Pt1 P1 C13 C14 4.7(13)
C18 C13 C14 C15 -1(2)
P1 C13 C14 C15 -175.4(12)
C13 C14 C15 C16 1(3)
C14 C15 C16 C17 0(3)
C15 C16 C17 C18 -1(3)
C14 C13 C18 C17 0(3)
P1 C13 C18 C17 174.2(13)
C16 C17 C18 C13 1(3)
C7 P1 C19 C20 102.3(10)
C13 P1 C19 C20 -148.2(9)
Pt1 P1 C19 C20 -19.5(10)
P1 C19 C20 P2 40.1(11)
C21 P2 C20 C19 78.7(10)
C27 P2 C20 C19 -164.4(9)
Pt1 P2 C20 C19 -45.1(10)
C20 P2 C21 C22 64.2(13)
C27 P2 C21 C22 -56.5(13)
Pt1 P2 C21 C22 -174.4(10)
C20 P2 C21 C26 -116.5(12)
C27 P2 C21 C26 122.8(13)
Pt1 P2 C21 C26 4.9(13)
C26 C21 C22 C23 2(2)
P2 C21 C22 C23 -179.1(11)
C21 C22 C23 C24 -2(2)
C22 C23 C24 C25 2(3)
C23 C24 C25 C26 -1(3)
C22 C21 C26 C25 -1(2)
P2 C21 C26 C25 179.6(15)
C24 C25 C26 C21 1(3)
C21 P2 C27 C28 -70.1(10)
C20 P2 C27 C28 172.5(9)
Pt1 P2 C27 C28 51.8(9)
P2 C27 C28 P3 -53.4(10)
C35 P3 C28 C27 159.1(9)
C29 P3 C28 C27 -88.3(9)
Pt1 P3 C28 C27 32.9(10)
C35 P3 C29 C30 -160.3(7)
C28 P3 C29 C30 89.7(7)
Pt1 P3 C29 C30 -25.6(6)
C35 P3 C29 C34 19.5(9)
C28 P3 C29 C34 -90.5(7)
Pt1 P3 C29 C34 154.2(5)
C34 C29 C30 C31 0.0
P3 C29 C30 C31 179.8(8)
C29 C30 C31 C32 0.0
C30 C31 C32 C33 0.0
C31 C32 C33 C34 0.0
C32 C33 C34 C29 0.0
C30 C29 C34 C33 0.0
P3 C29 C34 C33 -179.8(8)
C29 P3 C35 C36 -78.0(13)
C28 P3 C35 C36 31.5(13)
Pt1 P3 C35 C36 149.4(10)
C29 P3 C35 C40 104.1(11)
C28 P3 C35 C40 -146.4(11)
Pt1 P3 C35 C40 -28.4(13)
C40 C35 C36 C37 -1(2)
P3 C35 C36 C37 -178.8(11)
C35 C36 C37 C38 -2(2)
C36 C37 C38 C39 5(2)
C37 C38 C39 C40 -5(2)
C38 C39 C40 C35 2(2)
C36 C35 C40 C39 0.8(19)
P3 C35 C40 C39 178.8(10)
O1 S2 C41 F3 -172.3(19)
O2 S2 C41 F3 -50(2)
O3 S2 C41 F3 66(2)
O1 S2 C41 F2 57(2)
O2 S2 C41 F2 179.5(19)
O3 S2 C41 F2 -65(2)
O1 S2 C41 F1 -59(2)
O2 S2 C41 F1 64(2)
O3 S2 C41 F1 179.2(19)
